data_4114338
loop_
_publ_author_name
'Mira Kanzelberger'
'Xiawei Zhang'
'Thomas J. Emge'
'Alan S. Goldman'
'Jing Zhao'
'Christopher Incarvito'
'John F. Hartwig'

_publ_contact_author_address
; 
 Department of Chemistry 
 Rutgers, The State University of New Jersey
 610 Taylor Road
 Piscataway, New Jersey  08854-8087  U.S.A. 
;
_publ_contact_author_email agoldman@rutchem.rutgers.edu
_publ_contact_author_name 'Alan S. Goldman'
_publ_section_title
;
 Distinct Thermodynamics for the Formation and Cleavage of N-H Bonds in
 Aniline and Ammonia. Directly-Observed Reductive Elimination of Ammonia
 from an Isolated Amido Hydride Complex
;
_journal_name_full 'Journal of the American Chemical Society'
_journal_page_first 13644
_journal_page_last 13645
_journal_paper_doi 10.1021/ja037363u
_journal_volume 125
_journal_year 2003
_chemical_formula_sum 'C31 H50 Ir N O P2'
_chemical_formula_weight 706.86
_space_group_IT_number 14
_symmetry_cell_setting monoclinic
_symmetry_space_group_name_Hall '-P 2yn'
_symmetry_space_group_name_H-M 'P 1 21/n 1'
_atom_sites_solution_hydrogens geom
_atom_sites_solution_primary direct
_atom_sites_solution_secondary difmap
_audit_creation_method SHELXL-97
_cell_angle_alpha 90.00
_cell_angle_beta 96.472(1)
_cell_angle_gamma 90.00
_cell_formula_units_Z 4
_cell_length_a 9.7518(3)
_cell_length_b 15.5870(5)
_cell_length_c 20.1914(7)
_cell_measurement_reflns_used 7777
_cell_measurement_temperature 100(2)
_cell_measurement_theta_max 60.94
_cell_measurement_theta_min 4.46
_cell_volume 3049.56(17)
_computing_cell_refinement 'Bruker SMART'
_computing_data_collection 'Bruker SMART'
_computing_data_reduction 'Bruker SAINT'
_computing_molecular_graphics 'Bruker SHELXTL'
_computing_publication_material 'Bruker SHELXTL'
_computing_structure_refinement 'SHELXL-97 (Sheldrick, 1997)'
_computing_structure_solution 'SHELXS-97 (Sheldrick, 1990)'
_diffrn_ambient_temperature 100(2)
_diffrn_measured_fraction_theta_full 0.998
_diffrn_measured_fraction_theta_max 0.998
_diffrn_measurement_device_type 'CCD area detector'
_diffrn_measurement_method 'phi and omega scans'
_diffrn_radiation_monochromator graphite
_diffrn_radiation_source 'fine-focus sealed tube'
_diffrn_radiation_type MoK\a
_diffrn_radiation_wavelength 0.71073
_diffrn_reflns_av_R_equivalents 0.0366
_diffrn_reflns_av_sigmaI/netI 0.0267
_diffrn_reflns_limit_h_max 13
_diffrn_reflns_limit_h_min -13
_diffrn_reflns_limit_k_max 22
_diffrn_reflns_limit_k_min -22
_diffrn_reflns_limit_l_max 28
_diffrn_reflns_limit_l_min -28
_diffrn_reflns_number 57253
_diffrn_reflns_theta_full 30.51
_diffrn_reflns_theta_max 30.51
_diffrn_reflns_theta_min 1.65
_diffrn_standards_decay_% 0
_diffrn_standards_interval_count 0
_diffrn_standards_interval_time 0
_diffrn_standards_number 0
_exptl_absorpt_coefficient_mu 4.507
_exptl_absorpt_correction_T_max 0.9999
_exptl_absorpt_correction_T_min 0.7957
_exptl_absorpt_correction_type multi-scan
_exptl_absorpt_process_details 'Bruker SAINT (SADABS v2.04)'
_exptl_crystal_colour colourless
_exptl_crystal_density_diffrn 1.540
_exptl_crystal_description block
_exptl_crystal_F_000 1432
_exptl_crystal_size_max 0.12
_exptl_crystal_size_mid 0.10
_exptl_crystal_size_min 0.09
_refine_diff_density_max 2.076
_refine_diff_density_min -0.896
_refine_diff_density_rms 0.111
_refine_ls_extinction_method none
_refine_ls_goodness_of_fit_ref 1.010
_refine_ls_hydrogen_treatment mixed
_refine_ls_matrix_type full
_refine_ls_number_parameters 522
_refine_ls_number_reflns 9280
_refine_ls_number_restraints 0
_refine_ls_restrained_S_all 1.010
_refine_ls_R_factor_all 0.0285
_refine_ls_R_factor_gt 0.0235
_refine_ls_shift/su_max 0.002
_refine_ls_shift/su_mean 0.000
_refine_ls_structure_factor_coef Fsqd
_refine_ls_weighting_details 'calc w=1/[\s^2^(Fo^2^)+(0.0263P)^2^+2.1043P] where P=(Fo^2^+2Fc^2^)/3'
_refine_ls_weighting_scheme calc
_refine_ls_wR_factor_gt 0.0505
_refine_ls_wR_factor_ref 0.0522
_reflns_number_gt 8348
_reflns_number_total 9280
_reflns_threshold_expression >2sigma(I)
_cod_data_source_file ja037363usi20030717_084947_2.cif
_cod_data_source_block irhcoan
_cod_database_code 4114338

loop_
_symmetry_equiv_pos_as_xyz
'x, y, z'
'-x+1/2, y+1/2, -z+1/2'
'-x, -y, -z'
'x-1/2, -y-1/2, z-1/2'

loop_
_atom_site_label
_atom_site_type_symbol
_atom_site_fract_x
_atom_site_fract_y
_atom_site_fract_z
_atom_site_U_iso_or_equiv
_atom_site_adp_type
_atom_site_occupancy
_atom_site_symmetry_multiplicity
_atom_site_calc_flag
Ir1 Ir 0.234244(8) 0.260280(5) 0.074303(4) 0.01170(3) Uani 1 1 d
H1 H 0.2772 0.3387 0.0311 0.041(9) Uiso 1 1 d
P1 P 0.23927(6) 0.37314(4) 0.15112(3) 0.01545(11) Uani 1 1 d
P2 P 0.18809(6) 0.18917(3) -0.02749(3) 0.01291(10) Uani 1 1 d
C1 C 0.0344(2) 0.30391(14) 0.04771(11) 0.0152(4) Uani 1 1 d
C2 C -0.0117(2) 0.38216(14) 0.07218(11) 0.0170(4) Uani 1 1 d
C3 C -0.1467(2) 0.41037(15) 0.05415(12) 0.0202(5) Uani 1 1 d
H3 H -0.171(3) 0.462(2) 0.0701(15) 0.028(8) Uiso 1 1 d
C4 C -0.2363(2) 0.36206(16) 0.00997(12) 0.0212(5) Uani 1 1 d
H4 H -0.327(3) 0.3777(18) -0.0042(14) 0.025(7) Uiso 1 1 d
C5 C -0.1907(2) 0.28718(16) -0.01735(12) 0.0189(4) Uani 1 1 d
H5 H -0.252(3) 0.2554(16) -0.0502(16) 0.018(7) Uiso 1 1 d
C6 C -0.0559(2) 0.25842(14) 0.00113(11) 0.0155(4) Uani 1 1 d
C7 C 0.0918(3) 0.43818(15) 0.11404(12) 0.0199(5) Uani 1 1 d
H7A H 0.048(3) 0.4728(19) 0.1455(14) 0.029(8) Uiso 1 1 d
H7B H 0.133(3) 0.4780(19) 0.0836(14) 0.026(8) Uiso 1 1 d
C8 C -0.0013(2) 0.17919(15) -0.03101(12) 0.0165(4) Uani 1 1 d
H8A H -0.042(3) 0.1723(18) -0.0734(14) 0.022(7) Uiso 1 1 d
H8B H -0.016(3) 0.1260(18) -0.0056(14) 0.019(7) Uiso 1 1 d
C9 C 0.1974(3) 0.34597(15) 0.23822(11) 0.0205(5) Uani 1 1 d
C10 C 0.2863(3) 0.27012(17) 0.26617(13) 0.0251(5) Uani 1 1 d
H10A H 0.385(3) 0.282(2) 0.2678(15) 0.029(8) Uiso 1 1 d
H10B H 0.265(3) 0.217(2) 0.2396(16) 0.029(8) Uiso 1 1 d
H10C H 0.263(4) 0.2589(18) 0.3116(18) 0.029(9) Uiso 1 1 d
C11 C 0.2167(3) 0.42035(19) 0.28848(14) 0.0302(6) Uani 1 1 d
H11A H 0.170(4) 0.402(2) 0.3277(17) 0.045(10) Uiso 1 1 d
H11B H 0.166(3) 0.470(2) 0.2719(15) 0.028(8) Uiso 1 1 d
H11C H 0.316(3) 0.4356(19) 0.3013(15) 0.029(8) Uiso 1 1 d
C12 C 0.0445(3) 0.31894(18) 0.23125(14) 0.0261(5) Uani 1 1 d
H12A H 0.027(3) 0.2923(19) 0.2760(15) 0.023(7) Uiso 1 1 d
H12B H 0.022(3) 0.278(2) 0.1974(18) 0.033(8) Uiso 1 1 d
H12C H -0.015(3) 0.365(2) 0.2231(15) 0.032(8) Uiso 1 1 d
C13 C 0.3916(3) 0.44908(15) 0.15506(12) 0.0209(5) Uani 1 1 d
C14 C 0.5136(3) 0.40991(18) 0.19947(15) 0.0277(6) Uani 1 1 d
H14A H 0.590(4) 0.443(2) 0.1941(17) 0.049(10) Uiso 1 1 d
H14B H 0.531(3) 0.351(3) 0.1898(18) 0.050(11) Uiso 1 1 d
H14C H 0.493(3) 0.4130(18) 0.2444(15) 0.020(7) Uiso 1 1 d
C15 C 0.3581(3) 0.53907(17) 0.17983(15) 0.0287(6) Uani 1 1 d
H15A H 0.332(4) 0.538(2) 0.2238(19) 0.045(10) Uiso 1 1 d
H15B H 0.278(3) 0.563(2) 0.1488(16) 0.041(9) Uiso 1 1 d
H15C H 0.437(4) 0.573(2) 0.1767(16) 0.042(9) Uiso 1 1 d
C16 C 0.4351(3) 0.45932(17) 0.08481(14) 0.0247(5) Uani 1 1 d
H16A H 0.356(3) 0.4780(19) 0.0513(15) 0.028(8) Uiso 1 1 d
H16B H 0.468(3) 0.409(2) 0.0682(15) 0.031(8) Uiso 1 1 d
H16C H 0.504(3) 0.501(2) 0.0877(14) 0.030(8) Uiso 1 1 d
C17 C 0.2205(3) 0.25718(14) -0.10142(12) 0.0184(4) Uani 1 1 d
C18 C 0.3716(3) 0.28792(18) -0.09496(13) 0.0233(5) Uani 1 1 d
H18A H 0.381(3) 0.3204(19) -0.1325(15) 0.026(8) Uiso 1 1 d
H18B H 0.432(3) 0.2417(18) -0.0920(17) 0.028(8) Uiso 1 1 d
H18C H 0.393(3) 0.322(2) -0.0555(15) 0.028(8) Uiso 1 1 d
C19 C 0.1867(3) 0.20994(18) -0.16800(12) 0.0237(5) Uani 1 1 d
H19A H 0.094(3) 0.1876(18) -0.1726(14) 0.023(7) Uiso 1 1 d
H19B H 0.246(3) 0.1627(17) -0.1711(12) 0.014(6) Uiso 1 1 d
H19C H 0.184(4) 0.2504(19) -0.2037(19) 0.038(10) Uiso 1 1 d
C20 C 0.1273(3) 0.33724(16) -0.10349(13) 0.0222(5) Uani 1 1 d
H20A H 0.141(3) 0.3670(17) -0.0650(14) 0.018(7) Uiso 1 1 d
H20B H 0.031(3) 0.321(2) -0.1125(15) 0.034(8) Uiso 1 1 d
H20C H 0.151(3) 0.3706(18) -0.1398(14) 0.020(7) Uiso 1 1 d
C21 C 0.2503(2) 0.07584(14) -0.03861(11) 0.0170(4) Uani 1 1 d
C22 C 0.3973(3) 0.07479(17) -0.05899(14) 0.0236(5) Uani 1 1 d
H22A H 0.430(3) 0.0157(19) -0.0589(13) 0.022(7) Uiso 1 1 d
H22B H 0.466(3) 0.1052(19) -0.0307(14) 0.025(7) Uiso 1 1 d
H22C H 0.401(3) 0.1006(18) -0.1037(14) 0.021(7) Uiso 1 1 d
C23 C 0.1527(3) 0.02494(17) -0.08946(14) 0.0251(5) Uani 1 1 d
H23A H 0.187(3) -0.031(2) -0.0908(15) 0.034(9) Uiso 1 1 d
H23B H 0.149(3) 0.045(2) -0.1355(16) 0.031(8) Uiso 1 1 d
H23C H 0.057(4) 0.024(2) -0.0795(17) 0.050(10) Uiso 1 1 d
C24 C 0.2542(3) 0.02999(15) 0.02877(13) 0.0208(5) Uani 1 1 d
H24A H 0.167(3) 0.0271(18) 0.0436(14) 0.023(7) Uiso 1 1 d
H24B H 0.315(3) 0.0589(17) 0.0614(13) 0.014(6) Uiso 1 1 d
H24C H 0.281(3) -0.031(2) 0.0224(14) 0.029(8) Uiso 1 1 d
N1 N 0.4506(2) 0.22910(13) 0.08738(10) 0.0170(4) Uani 1 1 d
H1N H 0.493(3) 0.2599(17) 0.0659(15) 0.019(8) Uiso 1 1 d
C25 C 0.5356(2) 0.18523(14) 0.13331(11) 0.0152(4) Uani 1 1 d
C26 C 0.6812(2) 0.19687(15) 0.13916(12) 0.0185(4) Uani 1 1 d
H26 H 0.715(3) 0.2336(19) 0.1101(17) 0.027(8) Uiso 1 1 d
C27 C 0.7694(2) 0.15106(16) 0.18431(12) 0.0215(5) Uani 1 1 d
H27 H 0.869(3) 0.1624(18) 0.1874(14) 0.027(8) Uiso 1 1 d
C28 C 0.7199(3) 0.09126(16) 0.22638(13) 0.0230(5) Uani 1 1 d
H28 H 0.775(3) 0.058(2) 0.2585(16) 0.040(9) Uiso 1 1 d
C29 C 0.5780(3) 0.07897(16) 0.22245(12) 0.0222(5) Uani 1 1 d
H29 H 0.543(3) 0.038(2) 0.2520(15) 0.030(8) Uiso 1 1 d
C30 C 0.4880(3) 0.12479(16) 0.17741(12) 0.0195(5) Uani 1 1 d
H30 H 0.398(3) 0.1176(18) 0.1774(14) 0.022(7) Uiso 1 1 d
C31 C 0.1620(2) 0.16972(14) 0.12487(11) 0.0146(4) Uani 1 1 d
O1 O 0.10585(17) 0.11798(11) 0.15177(8) 0.0202(3) Uani 1 1 d

loop_
_atom_site_aniso_label
_atom_site_aniso_U_11
_atom_site_aniso_U_22
_atom_site_aniso_U_33
_atom_site_aniso_U_23
_atom_site_aniso_U_13
_atom_site_aniso_U_12
Ir1 0.01277(4) 0.01143(4) 0.01050(4) -0.00022(3) -0.00043(3) 0.00055(3)
P1 0.0200(3) 0.0135(3) 0.0123(3) -0.0016(2) -0.0008(2) -0.0005(2)
P2 0.0137(2) 0.0136(2) 0.0114(2) -0.00150(19) 0.00098(19) -0.00002(19)
C1 0.0154(10) 0.0169(10) 0.0134(10) 0.0015(8) 0.0018(8) 0.0025(8)
C2 0.0202(11) 0.0149(10) 0.0154(10) 0.0006(8) 0.0006(8) 0.0045(8)
C3 0.0216(11) 0.0180(11) 0.0213(12) 0.0032(9) 0.0037(9) 0.0067(9)
C4 0.0162(11) 0.0238(12) 0.0235(12) 0.0053(9) 0.0017(9) 0.0064(9)
C5 0.0153(10) 0.0245(11) 0.0165(11) 0.0024(9) 0.0002(8) 0.0006(8)
C6 0.0156(10) 0.0173(10) 0.0136(10) 0.0005(8) 0.0015(8) 0.0017(8)
C7 0.0259(12) 0.0145(10) 0.0184(11) -0.0037(8) -0.0015(9) 0.0056(9)
C8 0.0152(10) 0.0194(11) 0.0144(10) -0.0023(8) -0.0008(8) -0.0016(8)
C9 0.0266(12) 0.0207(11) 0.0143(11) -0.0025(8) 0.0030(9) -0.0014(9)
C10 0.0340(14) 0.0250(13) 0.0150(12) 0.0020(9) -0.0031(10) -0.0011(10)
C11 0.0421(17) 0.0287(14) 0.0195(13) -0.0083(10) 0.0026(12) 0.0002(12)
C12 0.0308(13) 0.0275(13) 0.0214(13) -0.0027(10) 0.0095(10) -0.0013(11)
C13 0.0260(12) 0.0154(11) 0.0201(12) -0.0008(9) -0.0026(9) -0.0042(9)
C14 0.0303(14) 0.0218(13) 0.0285(15) -0.0003(10) -0.0077(11) -0.0056(10)
C15 0.0393(16) 0.0185(12) 0.0270(14) -0.0033(10) -0.0018(12) -0.0040(11)
C16 0.0306(14) 0.0164(11) 0.0271(13) 0.0006(10) 0.0027(11) -0.0064(10)
C17 0.0224(11) 0.0205(11) 0.0121(10) 0.0021(8) 0.0015(9) -0.0012(8)
C18 0.0232(12) 0.0260(13) 0.0212(12) 0.0033(10) 0.0048(10) -0.0053(10)
C19 0.0297(13) 0.0278(13) 0.0132(11) -0.0013(9) 0.0001(9) -0.0005(10)
C20 0.0314(13) 0.0211(12) 0.0135(11) 0.0042(9) 0.0002(10) 0.0029(10)
C21 0.0182(10) 0.0147(10) 0.0181(11) -0.0032(8) 0.0022(8) 0.0026(8)
C22 0.0231(12) 0.0242(13) 0.0246(13) -0.0013(10) 0.0066(10) 0.0055(9)
C23 0.0314(14) 0.0182(12) 0.0252(14) -0.0078(10) 0.0015(11) -0.0006(10)
C24 0.0263(12) 0.0147(11) 0.0219(12) 0.0014(9) 0.0043(10) 0.0012(9)
N1 0.0149(9) 0.0174(9) 0.0185(10) 0.0054(7) 0.0011(7) -0.0024(7)
C25 0.0155(10) 0.0154(10) 0.0144(10) -0.0035(8) -0.0001(8) 0.0007(7)
C26 0.0168(10) 0.0187(11) 0.0203(11) -0.0003(9) 0.0027(9) -0.0001(8)
C27 0.0138(10) 0.0259(12) 0.0241(12) -0.0046(9) -0.0009(9) 0.0035(8)
C28 0.0235(12) 0.0250(12) 0.0187(12) -0.0029(9) -0.0050(9) 0.0081(9)
C29 0.0236(12) 0.0223(12) 0.0201(12) 0.0056(9) 0.0001(9) 0.0003(9)
C30 0.0162(10) 0.0218(11) 0.0202(12) 0.0031(9) -0.0001(9) -0.0008(8)
C31 0.0137(9) 0.0162(10) 0.0135(10) -0.0023(8) -0.0006(8) 0.0023(7)
O1 0.0211(8) 0.0203(8) 0.0196(8) 0.0028(6) 0.0041(7) -0.0014(6)

loop_
_atom_type_symbol
_atom_type_description
_atom_type_scat_dispersion_real
_atom_type_scat_dispersion_imag
_atom_type_scat_source
C C 0.0033 0.0016 'International Tables Vol C Tables 4.2.6.8 and 6.1.1.4'
H H 0.0000 0.0000 'International Tables Vol C Tables 4.2.6.8 and 6.1.1.4'
N N 0.0061 0.0033 'International Tables Vol C Tables 4.2.6.8 and 6.1.1.4'
O O 0.0106 0.0060 'International Tables Vol C Tables 4.2.6.8 and 6.1.1.4'
P P 0.1023 0.0942 'International Tables Vol C Tables 4.2.6.8 and 6.1.1.4'
Ir Ir -1.4442 7.9887 'International Tables Vol C Tables 4.2.6.8 and 6.1.1.4'

loop_
_geom_angle_atom_site_label_1
_geom_angle_atom_site_label_2
_geom_angle_atom_site_label_3
_geom_angle
C31 Ir1 C1 89.33(9)
C31 Ir1 N1 100.48(8)
C1 Ir1 N1 169.77(8)
C31 Ir1 P2 94.20(6)
C1 Ir1 P2 81.12(6)
N1 Ir1 P2 95.16(6)
C31 Ir1 P1 100.45(6)
C1 Ir1 P1 82.78(6)
N1 Ir1 P1 98.13(6)
P2 Ir1 P1 158.04(2)
C31 Ir1 H1 173.79(6)
C1 Ir1 H1 84.48(6)
N1 Ir1 H1 85.73(5)
P2 Ir1 H1 85.312(14)
P1 Ir1 H1 78.355(15)
C7 P1 C13 104.18(11)
C7 P1 C9 105.03(11)
C13 P1 C9 110.50(11)
C7 P1 Ir1 100.75(8)
C13 P1 Ir1 117.06(8)
C9 P1 Ir1 117.09(8)
C8 P2 C17 105.83(11)
C8 P2 C21 104.46(10)
C17 P2 C21 110.29(10)
C8 P2 Ir1 99.60(7)
C17 P2 Ir1 113.40(8)
C21 P2 Ir1 121.07(7)
C6 C1 C2 118.1(2)
C6 C1 Ir1 120.45(16)
C2 C1 Ir1 121.34(16)
C3 C2 C1 120.7(2)
C3 C2 C7 120.8(2)
C1 C2 C7 118.4(2)
C4 C3 C2 120.0(2)
C4 C3 H3 122.2(19)
C2 C3 H3 117.7(19)
C5 C4 C3 120.2(2)
C5 C4 H4 115.8(18)
C3 C4 H4 124.0(18)
C4 C5 C6 119.9(2)
C4 C5 H5 119.9(17)
C6 C5 H5 120.3(17)
C5 C6 C1 121.0(2)
C5 C6 C8 120.7(2)
C1 C6 C8 118.19(19)
C2 C7 P1 110.39(15)
C2 C7 H7A 111.8(17)
P1 C7 H7A 114.8(17)
C2 C7 H7B 107.8(17)
P1 C7 H7B 104.2(17)
H7A C7 H7B 107(2)
C6 C8 P2 108.19(15)
C6 C8 H8A 111.2(18)
P2 C8 H8A 112.1(18)
C6 C8 H8B 112.3(16)
P2 C8 H8B 104.6(15)
H8A C8 H8B 108(2)
C10 C9 C11 108.4(2)
C10 C9 C12 108.9(2)
C11 C9 C12 108.1(2)
C10 C9 P1 109.95(17)
C11 C9 P1 114.85(18)
C12 C9 P1 106.46(17)
C9 C10 H10A 112.5(18)
C9 C10 H10B 111.6(18)
H10A C10 H10B 108(3)
C9 C10 H10C 107.5(18)
H10A C10 H10C 109(3)
H10B C10 H10C 107(2)
C9 C11 H11A 106(2)
C9 C11 H11B 111.1(18)
H11A C11 H11B 104(3)
C9 C11 H11C 113.0(17)
H11A C11 H11C 112(3)
H11B C11 H11C 110(3)
C9 C12 H12A 106.8(16)
C9 C12 H12B 113(2)
H12A C12 H12B 109(3)
C9 C12 H12C 112.7(19)
H12A C12 H12C 108(2)
H12B C12 H12C 107(3)
C14 C13 C16 107.7(2)
C14 C13 C15 110.6(2)
C16 C13 C15 107.3(2)
C14 C13 P1 109.20(17)
C16 C13 P1 108.89(16)
C15 C13 P1 112.94(19)
C13 C14 H14A 107(2)
C13 C14 H14B 114(2)
H14A C14 H14B 110(3)
C13 C14 H14C 107.5(17)
H14A C14 H14C 110(3)
H14B C14 H14C 108(3)
C13 C15 H15A 112(2)
C13 C15 H15B 108.4(19)
H15A C15 H15B 108(3)
C13 C15 H15C 107(2)
H15A C15 H15C 113(3)
H15B C15 H15C 109(3)
C13 C16 H16A 112.2(17)
C13 C16 H16B 113.2(19)
H16A C16 H16B 106(2)
C13 C16 H16C 106.7(18)
H16A C16 H16C 110(2)
H16B C16 H16C 109(3)
C19 C17 C18 109.4(2)
C19 C17 C20 107.3(2)
C18 C17 C20 107.8(2)
C19 C17 P2 112.63(17)
C18 C17 P2 110.58(17)
C20 C17 P2 109.00(17)
C17 C18 H18A 106.5(18)
C17 C18 H18B 111(2)
H18A C18 H18B 111(3)
C17 C18 H18C 110.9(17)
H18A C18 H18C 110(2)
H18B C18 H18C 108(3)
C17 C19 H19A 111.3(17)
C17 C19 H19B 111.1(16)
H19A C19 H19B 107(2)
C17 C19 H19C 109(2)
H19A C19 H19C 103(3)
H19B C19 H19C 115(3)
C17 C20 H20A 111.3(17)
C17 C20 H20B 110.8(19)
H20A C20 H20B 110(2)
C17 C20 H20C 105.6(17)
H20A C20 H20C 111(2)
H20B C20 H20C 108(2)
C24 C21 C22 107.6(2)
C24 C21 C23 107.6(2)
C22 C21 C23 110.0(2)
C24 C21 P2 107.85(15)
C22 C21 P2 111.34(16)
C23 C21 P2 112.24(16)
C21 C22 H22A 109.0(17)
C21 C22 H22B 116.3(17)
H22A C22 H22B 105(2)
C21 C22 H22C 111.9(16)
H22A C22 H22C 110(2)
H22B C22 H22C 104(2)
C21 C23 H23A 108(2)
C21 C23 H23B 114.8(18)
H23A C23 H23B 104(3)
C21 C23 H23C 114(2)
H23A C23 H23C 110(3)
H23B C23 H23C 106(3)
C21 C24 H24A 112.0(17)
C21 C24 H24B 110.2(16)
H24A C24 H24B 109(2)
C21 C24 H24C 108.0(17)
H24A C24 H24C 105(2)
H24B C24 H24C 113(2)
C25 N1 Ir1 135.46(16)
C25 N1 H1N 111(2)
Ir1 N1 H1N 111(2)
N1 C25 C30 123.3(2)
N1 C25 C26 121.3(2)
C30 C25 C26 115.4(2)
C27 C26 C25 122.1(2)
C27 C26 H26 121(2)
C25 C26 H26 117(2)
C26 C27 C28 121.3(2)
C26 C27 H27 119.1(17)
C28 C27 H27 119.6(17)
C27 C28 C29 118.1(2)
C27 C28 H28 125(2)
C29 C28 H28 116(2)
C30 C29 C28 121.2(2)
C30 C29 H29 120.4(18)
C28 C29 H29 118.4(18)
C29 C30 C25 121.9(2)
C29 C30 H30 119.3(18)
C25 C30 H30 118.8(18)
O1 C31 Ir1 172.94(19)

loop_
_geom_bond_atom_site_label_1
_geom_bond_atom_site_label_2
_geom_bond_distance
Ir1 C31 1.922(2)
Ir1 C1 2.077(2)
Ir1 N1 2.1520(19)
Ir1 P2 2.3338(5)
Ir1 P1 2.3422(6)
Ir1 H1 1.5852
P1 C7 1.848(2)
P1 C13 1.894(2)
P1 C9 1.898(2)
P2 C8 1.847(2)
P2 C17 1.886(2)
P2 C21 1.889(2)
C1 C6 1.406(3)
C1 C2 1.409(3)
C2 C3 1.397(3)
C2 C7 1.518(3)
C3 C4 1.397(3)
C3 H3 0.91(3)
C4 C5 1.385(3)
C4 H4 0.93(3)
C5 C6 1.399(3)
C5 H5 0.98(3)
C6 C8 1.519(3)
C7 H7A 0.97(3)
C7 H7B 0.99(3)
C8 H8A 0.91(3)
C8 H8B 0.99(3)
C9 C10 1.535(4)
C9 C11 1.538(3)
C9 C12 1.541(4)
C10 H10A 0.98(3)
C10 H10B 1.00(3)
C10 H10C 0.98(4)
C11 H11A 1.00(4)
C11 H11B 0.96(3)
C11 H11C 1.00(3)
C12 H12A 1.03(3)
C12 H12B 0.94(4)
C12 H12C 0.93(3)
C13 C14 1.534(4)
C13 C16 1.534(4)
C13 C15 1.537(4)
C14 H14A 0.92(4)
C14 H14B 0.95(4)
C14 H14C 0.95(3)
C15 H15A 0.95(4)
C15 H15B 1.01(3)
C15 H15C 0.95(4)
C16 H16A 1.01(3)
C16 H16B 0.92(3)
C16 H16C 0.93(3)
C17 C19 1.536(3)
C17 C18 1.541(3)
C17 C20 1.542(3)
C18 H18A 0.92(3)
C18 H18B 0.93(3)
C18 H18C 0.96(3)
C19 H19A 0.97(3)
C19 H19B 0.94(3)
C19 H19C 0.96(3)
C20 H20A 0.90(3)
C20 H20B 0.97(3)
C20 H20C 0.95(3)
C21 C24 1.533(3)
C21 C22 1.535(3)
C21 C23 1.539(3)
C22 H22A 0.97(3)
C22 H22B 0.95(3)
C22 H22C 0.99(3)
C23 H23A 0.93(3)
C23 H23B 0.98(3)
C23 H23C 0.97(4)
C24 H24A 0.93(3)
C24 H24B 0.95(3)
C24 H24C 0.99(3)
N1 C25 1.357(3)
N1 H1N 0.80(3)
C25 C30 1.410(3)
C25 C26 1.422(3)
C26 C27 1.380(3)
C26 H26 0.91(3)
C27 C28 1.384(4)
C27 H27 0.98(3)
C28 C29 1.390(3)
C28 H28 0.95(3)
C29 C30 1.388(3)
C29 H29 0.96(3)
C30 H30 0.89(3)
C31 O1 1.146(3)

loop_
_geom_torsion_atom_site_label_1
_geom_torsion_atom_site_label_2
_geom_torsion_atom_site_label_3
_geom_torsion_atom_site_label_4
_geom_torsion
C31 Ir1 P1 C7 -106.18(11)
C1 Ir1 P1 C7 -18.21(11)
N1 Ir1 P1 C7 151.51(10)
P2 Ir1 P1 C7 24.86(11)
C31 Ir1 P1 C13 141.67(11)
C1 Ir1 P1 C13 -130.36(10)
N1 Ir1 P1 C13 39.36(10)
P2 Ir1 P1 C13 -87.29(10)
C31 Ir1 P1 C9 6.99(11)
C1 Ir1 P1 C9 94.97(11)
N1 Ir1 P1 C9 -95.32(10)
P2 Ir1 P1 C9 138.03(9)
C31 Ir1 P2 C8 60.88(10)
C1 Ir1 P2 C8 -27.78(10)
N1 Ir1 P2 C8 161.82(9)
P1 Ir1 P2 C8 -71.07(10)
C31 Ir1 P2 C17 172.88(10)
C1 Ir1 P2 C17 84.22(10)
N1 Ir1 P2 C17 -86.18(10)
P1 Ir1 P2 C17 40.93(11)
C31 Ir1 P2 C21 -52.54(11)
C1 Ir1 P2 C21 -141.21(11)
N1 Ir1 P2 C21 48.40(10)
P1 Ir1 P2 C21 175.51(9)
C31 Ir1 C1 C6 -73.23(19)
N1 Ir1 C1 C6 90.4(5)
P2 Ir1 C1 C6 21.12(17)
P1 Ir1 C1 C6 -173.86(18)
C31 Ir1 C1 C2 110.94(19)
N1 Ir1 C1 C2 -85.4(5)
P2 Ir1 C1 C2 -154.71(19)
P1 Ir1 C1 C2 10.32(17)
C6 C1 C2 C3 4.5(3)
Ir1 C1 C2 C3 -179.61(17)
C6 C1 C2 C7 -170.8(2)
Ir1 C1 C2 C7 5.1(3)
C1 C2 C3 C4 -1.8(4)
C7 C2 C3 C4 173.3(2)
C2 C3 C4 C5 -1.6(4)
C3 C4 C5 C6 2.2(4)
C4 C5 C6 C1 0.6(4)
C4 C5 C6 C8 -176.6(2)
C2 C1 C6 C5 -3.9(3)
Ir1 C1 C6 C5 -179.85(17)
C2 C1 C6 C8 173.4(2)
Ir1 C1 C6 C8 -2.5(3)
C3 C2 C7 P1 162.45(19)
C1 C2 C7 P1 -22.3(3)
C13 P1 C7 C2 147.54(17)
C9 P1 C7 C2 -96.24(18)
Ir1 P1 C7 C2 25.83(18)
C5 C6 C8 P2 153.22(19)
C1 C6 C8 P2 -24.1(3)
C17 P2 C8 C6 -83.35(17)
C21 P2 C8 C6 160.21(15)
Ir1 P2 C8 C6 34.47(16)
C7 P1 C9 C10 162.19(17)
C13 P1 C9 C10 -86.02(19)
Ir1 P1 C9 C10 51.44(19)
C7 P1 C9 C11 -75.2(2)
C13 P1 C9 C11 36.6(2)
Ir1 P1 C9 C11 174.04(17)
C7 P1 C9 C12 44.41(19)
C13 P1 C9 C12 156.20(16)
Ir1 P1 C9 C12 -66.33(18)
C7 P1 C13 C14 166.95(18)
C9 P1 C13 C14 54.6(2)
Ir1 P1 C13 C14 -82.86(19)
C7 P1 C13 C16 -75.66(19)
C9 P1 C13 C16 172.01(17)
Ir1 P1 C13 C16 34.53(19)
C7 P1 C13 C15 43.4(2)
C9 P1 C13 C15 -68.9(2)
Ir1 P1 C13 C15 153.60(16)
C8 P2 C17 C19 -70.66(19)
C21 P2 C17 C19 41.8(2)
Ir1 P2 C17 C19 -178.81(15)
C8 P2 C17 C18 166.60(17)
C21 P2 C17 C18 -80.97(19)
Ir1 P2 C17 C18 58.45(18)
C8 P2 C17 C20 48.25(19)
C21 P2 C17 C20 160.68(16)
Ir1 P2 C17 C20 -59.90(18)
C8 P2 C21 C24 -80.20(17)
C17 P2 C21 C24 166.50(16)
Ir1 P2 C21 C24 30.68(18)
C8 P2 C21 C22 161.99(17)
C17 P2 C21 C22 48.68(19)
Ir1 P2 C21 C22 -87.13(17)
C8 P2 C21 C23 38.2(2)
C17 P2 C21 C23 -75.1(2)
Ir1 P2 C21 C23 149.09(15)
C31 Ir1 N1 C25 -23.9(2)
C1 Ir1 N1 C25 172.7(4)
P2 Ir1 N1 C25 -119.2(2)
P1 Ir1 N1 C25 78.3(2)
Ir1 N1 C25 C30 20.1(4)
Ir1 N1 C25 C26 -160.86(18)
N1 C25 C26 C27 -178.2(2)
C30 C25 C26 C27 0.9(3)
C25 C26 C27 C28 -0.1(4)
C26 C27 C28 C29 -0.6(4)
C27 C28 C29 C30 0.4(4)
C28 C29 C30 C25 0.5(4)
N1 C25 C30 C29 177.9(2)
C26 C25 C30 C29 -1.1(3)
C1 Ir1 C31 O1 12.3(16)
N1 Ir1 C31 O1 -164.8(16)
P2 Ir1 C31 O1 -68.7(16)
P1 Ir1 C31 O1 94.8(16)
